data_2211718
loop_
_publ_author_name
'Gao, Hao'
'Sun, Yun'

_publ_section_title
;
 (4<i>SR</i>)-4-Benzyl-4-hydroxyisoxazolidin-3-one
;
_journal_coeditor_code BH2062
_journal_issue 1
_journal_name_full 'Acta Crystallographica Section E'
_journal_page_first o146
_journal_page_last o147
_journal_paper_doi 10.1107/S1600536806051816
_journal_volume 63
_journal_year 2007
_chemical_formula_iupac 'C10 H11 N O3'
_chemical_formula_moiety 'C10 H11 N O3'
_chemical_formula_sum 'C10 H11 N O3'
_chemical_formula_weight 193.20
_chemical_melting_point 421
_chemical_name_systematic
;
(4S)-4-Benzyl-4-hydroxyisoxazolidin-3-one
;
_space_group_IT_number 33
_symmetry_cell_setting orthorhombic
_symmetry_space_group_name_Hall 'P 2c -2n'
_symmetry_space_group_name_H-M 'P n a 21'
_atom_sites_solution_hydrogens geom
_atom_sites_solution_primary direct
_atom_sites_solution_secondary difmap
_cell_angle_alpha 90.00
_cell_angle_beta 90.00
_cell_angle_gamma 90.00
_cell_formula_units_Z 8
_cell_length_a 7.8287(8)
_cell_length_b 7.8026(8)
_cell_length_c 30.6427(18)
_cell_measurement_reflns_used 3044
_cell_measurement_temperature 113(2)
_cell_measurement_theta_max 27.8
_cell_measurement_theta_min 2.0
_cell_volume 1871.8(3)
_computing_cell_refinement CrystalClear
_computing_data_collection 'CrystalClear (Rigaku/MSC, 2005)'
_computing_data_reduction CrystalClear
_computing_molecular_graphics 'SHELXTL (Bruker, 1997)'
_computing_publication_material 'CrystalStructure (Rigaku/MSC, 2005)'
_computing_structure_refinement 'SHELXL97 (Sheldrick, 1997)'
_computing_structure_solution 'SHELXS97 (Sheldrick, 1997)'
_diffrn_ambient_temperature 113(2)
_diffrn_detector_area_resol_mean 7.31
_diffrn_measured_fraction_theta_full 0.989
_diffrn_measured_fraction_theta_max 0.989
_diffrn_measurement_device_type 'Rigaku Saturn'
_diffrn_measurement_method \w
_diffrn_radiation_monochromator confocal
_diffrn_radiation_source 'rotating anode'
_diffrn_radiation_type MoK\a
_diffrn_radiation_wavelength 0.71073
_diffrn_reflns_av_R_equivalents 0.0432
_diffrn_reflns_av_sigmaI/netI 0.0486
_diffrn_reflns_limit_h_max 10
_diffrn_reflns_limit_h_min -10
_diffrn_reflns_limit_k_max 9
_diffrn_reflns_limit_k_min -10
_diffrn_reflns_limit_l_max 40
_diffrn_reflns_limit_l_min -40
_diffrn_reflns_number 13397
_diffrn_reflns_theta_full 27.84
_diffrn_reflns_theta_max 27.84
_diffrn_reflns_theta_min 2.66
_diffrn_standards_decay_% 0
_diffrn_standards_interval_count 0
_diffrn_standards_interval_time 0
_diffrn_standards_number 0
_exptl_absorpt_coefficient_mu 0.102
_exptl_absorpt_correction_T_max 0.990
_exptl_absorpt_correction_T_min 0.968
_exptl_absorpt_correction_type multi-scan
_exptl_absorpt_process_details '(CrystalClear; Rigaku/MSC, 2005)'
_exptl_crystal_colour colourless
_exptl_crystal_density_diffrn 1.371
_exptl_crystal_density_method 'not measured'
_exptl_crystal_description plate
_exptl_crystal_F_000 816
_exptl_crystal_size_max 0.22
_exptl_crystal_size_mid 0.20
_exptl_crystal_size_min 0.10
_refine_diff_density_max 0.301
_refine_diff_density_min -0.199
_refine_ls_extinction_coef 0.018(2)
_refine_ls_extinction_expression Fc^*^=kFc[1+0.001xFc^2^\l^3^/sin(2\q)]^-1/4^
_refine_ls_extinction_method SHELXL97
_refine_ls_goodness_of_fit_ref 1.080
_refine_ls_hydrogen_treatment mixed
_refine_ls_matrix_type full
_refine_ls_number_parameters 266
_refine_ls_number_reflns 2246
_refine_ls_number_restraints 1
_refine_ls_restrained_S_all 1.079
_refine_ls_R_factor_all 0.0441
_refine_ls_R_factor_gt 0.0425
_refine_ls_shift/su_max 0.001
_refine_ls_shift/su_mean 0.000
_refine_ls_structure_factor_coef Fsqd
_refine_ls_weighting_details 'calc w=1/[\s^2^(Fo^2^)+(0.0563P)^2^+0.3587P] where P=(Fo^2^+2Fc^2^)/3'
_refine_ls_weighting_scheme calc
_refine_ls_wR_factor_gt 0.1046
_refine_ls_wR_factor_ref 0.1059
_reflns_number_gt 2179
_reflns_number_total 2246
_reflns_threshold_expression I>2\s(I)
_cod_data_source_file bh2062.cif
_cod_data_source_block I
_cod_database_code 2211718
_cod_database_fobs_code 2211718

loop_
_symmetry_equiv_pos_as_xyz
'x, y, z'
'-x, -y, z+1/2'
'x+1/2, -y+1/2, z'
'-x+1/2, y+1/2, z+1/2'

loop_
_atom_site_type_symbol
_atom_site_label
_atom_site_fract_x
_atom_site_fract_y
_atom_site_fract_z
_atom_site_U_iso_or_equiv
_atom_site_adp_type
_atom_site_calc_flag
_atom_site_refinement_flags
_atom_site_occupancy
N N1 0.2845(3) 0.4441(3) 0.11620(7) 0.0204(4) Uani d . 1
H H1 0.379(4) 0.392(4) 0.1169(12) 0.031 Uiso d . 1
N N2 0.1184(3) 0.4421(3) 0.22242(7) 0.0208(4) Uani d . 1
H H2 0.004(4) 0.389(4) 0.2181(10) 0.031 Uiso d . 1
O O1 0.1027(2) 0.2155(2) 0.11770(6) 0.0218(4) Uani d . 1
O O2 0.2848(2) 0.6215(2) 0.10854(6) 0.0232(4) Uani d . 1
O O3 -0.1284(3) 0.5087(2) 0.13906(6) 0.0204(4) Uani d . 1
H H3 -0.211(5) 0.445(4) 0.1319(12) 0.031 Uiso d . 1
O O4 0.2991(2) 0.2147(2) 0.22006(6) 0.0227(4) Uani d . 1
O O5 0.1185(2) 0.6211(2) 0.23074(6) 0.0227(4) Uani d . 1
O O6 0.5307(2) 0.5085(2) 0.19898(6) 0.0211(4) Uani d . 1
H H6 0.605(4) 0.423(4) 0.2049(11) 0.032 Uiso d . 1
C C1 0.1325(3) 0.3724(3) 0.11398(8) 0.0177(5) Uani d . 1
C C2 0.1083(3) 0.6741(3) 0.11480(9) 0.0194(5) Uani d . 1
H H2A 0.0775 0.7658 0.0939 0.023 Uiso calc R 1
H H2B 0.0908 0.7174 0.1448 0.023 Uiso calc R 1
C C3 -0.0006(3) 0.5142(3) 0.10679(8) 0.0180(5) Uani d . 1
C C4 -0.0781(4) 0.5002(3) 0.06049(9) 0.0214(5) Uani d . 1
H H4A -0.1418 0.3909 0.0583 0.026 Uiso calc R 1
H H4B -0.1610 0.5947 0.0564 0.026 Uiso calc R 1
C C5 0.0523(3) 0.5074(3) 0.02397(8) 0.0225(5) Uani d . 1
C C6 0.0916(4) 0.6620(4) 0.00384(9) 0.0287(6) Uani d . 1
H H6A 0.0361 0.7642 0.0130 0.034 Uiso calc R 1
C C7 0.2115(4) 0.6681(4) -0.02956(9) 0.0379(7) Uani d . 1
H H7 0.2369 0.7742 -0.0433 0.045 Uiso calc R 1
C C8 0.2943(4) 0.5202(5) -0.04293(10) 0.0408(8) Uani d . 1
H H8 0.3769 0.5249 -0.0656 0.049 Uiso calc R 1
C C9 0.2554(4) 0.3642(4) -0.02288(9) 0.0362(7) Uani d . 1
H H9 0.3115 0.2622 -0.0319 0.043 Uiso calc R 1
C C10 0.1343(3) 0.3591(4) 0.01027(9) 0.0285(6) Uani d . 1
H H10 0.1073 0.2528 0.0237 0.034 Uiso calc R 1
C C11 0.2705(3) 0.3717(3) 0.22407(8) 0.0188(5) Uani d . 1
C C12 0.2951(3) 0.6740(3) 0.22447(9) 0.0204(5) Uani d . 1
H H12A 0.3267 0.7640 0.2458 0.024 Uiso calc R 1
H H12B 0.3122 0.7194 0.1946 0.024 Uiso calc R 1
C C13 0.4024(3) 0.5129(3) 0.23158(8) 0.0182(5) Uani d . 1
C C14 0.4818(3) 0.4960(3) 0.27747(8) 0.0216(5) Uani d . 1
H H14A 0.5443 0.3858 0.2791 0.026 Uiso calc R 1
H H14B 0.5662 0.5891 0.2815 0.026 Uiso calc R 1
C C15 0.3560(3) 0.5029(3) 0.31448(9) 0.0241(6) Uani d . 1
C C16 0.3167(4) 0.6579(4) 0.33511(10) 0.0349(7) Uani d . 1
H H16 0.3706 0.7604 0.3256 0.042 Uiso calc R 1
C C17 0.2004(5) 0.6641(5) 0.36911(11) 0.0494(9) Uani d . 1
H H17 0.1766 0.7703 0.3830 0.059 Uiso calc R 1
C C18 0.1194(5) 0.5180(6) 0.38285(11) 0.0534(11) Uani d . 1
H H18 0.0387 0.5235 0.4060 0.064 Uiso calc R 1
C C19 0.1543(4) 0.3639(5) 0.36335(10) 0.0480(9) Uani d . 1
H H19 0.0980 0.2630 0.3731 0.058 Uiso calc R 1
C C20 0.2724(4) 0.3547(4) 0.32920(9) 0.0320(7) Uani d . 1
H H20 0.2963 0.2473 0.3159 0.038 Uiso calc R 1

loop_
_atom_site_aniso_label
_atom_site_aniso_U_11
_atom_site_aniso_U_22
_atom_site_aniso_U_33
_atom_site_aniso_U_12
_atom_site_aniso_U_13
_atom_site_aniso_U_23
N1 0.0163(10) 0.0155(10) 0.0294(11) 0.0016(8) 0.0017(9) 0.0017(8)
N2 0.0153(10) 0.0163(10) 0.0309(11) 0.0000(8) -0.0011(9) -0.0006(9)
O1 0.0170(8) 0.0177(8) 0.0306(9) -0.0003(6) 0.0010(7) 0.0025(7)
O2 0.0151(9) 0.0163(8) 0.0383(11) 0.0012(7) 0.0008(7) 0.0035(7)
O3 0.0142(9) 0.0215(8) 0.0254(8) -0.0019(6) 0.0037(7) -0.0010(7)
O4 0.0185(9) 0.0180(8) 0.0316(9) 0.0009(6) 0.0015(7) -0.0020(7)
O5 0.0130(9) 0.0146(8) 0.0406(11) 0.0007(6) 0.0026(7) -0.0018(7)
O6 0.0145(9) 0.0222(8) 0.0266(9) 0.0022(7) 0.0034(7) 0.0020(7)
C1 0.0163(11) 0.0194(11) 0.0175(10) 0.0011(9) 0.0012(9) 0.0004(9)
C2 0.0128(11) 0.0185(12) 0.0268(11) 0.0002(9) -0.0004(9) -0.0011(10)
C3 0.0120(11) 0.0176(11) 0.0245(11) 0.0024(8) 0.0003(9) 0.0005(8)
C4 0.0160(13) 0.0225(11) 0.0258(12) 0.0015(9) -0.0018(9) -0.0005(9)
C5 0.0164(13) 0.0300(13) 0.0211(12) -0.0014(10) -0.0051(9) 0.0007(9)
C6 0.0253(14) 0.0330(14) 0.0279(13) -0.0020(11) -0.0040(11) 0.0018(11)
C7 0.0398(19) 0.0477(18) 0.0261(14) -0.0124(14) -0.0008(12) 0.0052(12)
C8 0.0313(17) 0.066(2) 0.0247(14) -0.0061(15) 0.0022(12) -0.0020(13)
C9 0.0298(16) 0.0521(19) 0.0268(14) 0.0093(14) -0.0012(12) -0.0046(13)
C10 0.0272(14) 0.0335(15) 0.0249(12) 0.0044(11) -0.0021(10) 0.0010(11)
C11 0.0161(11) 0.0196(11) 0.0206(10) 0.0026(9) 0.0012(9) -0.0004(9)
C12 0.0131(12) 0.0208(12) 0.0272(12) -0.0017(9) 0.0026(10) -0.0013(10)
C13 0.0144(12) 0.0186(11) 0.0214(11) 0.0002(9) 0.0019(9) -0.0017(9)
C14 0.0145(12) 0.0254(12) 0.0248(12) -0.0002(9) -0.0032(10) -0.0020(9)
C15 0.0190(14) 0.0319(13) 0.0214(12) -0.0009(10) -0.0023(10) 0.0000(9)
C16 0.0389(17) 0.0381(16) 0.0278(14) 0.0050(13) -0.0017(12) -0.0076(12)
C17 0.048(2) 0.070(2) 0.0306(16) 0.0204(19) 0.0006(15) -0.0140(15)
C18 0.035(2) 0.100(3) 0.0252(15) 0.0057(19) 0.0082(14) 0.0016(17)
C19 0.0339(17) 0.082(3) 0.0283(15) -0.0180(17) -0.0036(13) 0.0164(16)
C20 0.0260(15) 0.0431(17) 0.0268(14) -0.0094(12) -0.0053(11) 0.0068(12)

loop_
_atom_type_symbol
_atom_type_description
_atom_type_scat_dispersion_real
_atom_type_scat_dispersion_imag
_atom_type_scat_source
C C 0.0033 0.0000 'International Tables Vol C Tables 4.2.6.8 and 6.1.1.4'
H H 0.0000 0.0000 'International Tables Vol C Tables 4.2.6.8 and 6.1.1.4'
N N 0.0061 0.0000 'International Tables Vol C Tables 4.2.6.8 and 6.1.1.4'
O O 0.0106 0.0000 'International Tables Vol C Tables 4.2.6.8 and 6.1.1.4'

loop_
_geom_angle_atom_site_label_1
_geom_angle_atom_site_label_2
_geom_angle_atom_site_label_3
_geom_angle
C1 N1 O2 114.3(2)
C1 N1 H1 126(2)
O2 N1 H1 119(2)
C11 N2 O5 113.8(2)
C11 N2 H2 130.3(17)
O5 N2 H2 115.8(17)
N1 O2 C2 104.74(16)
C3 O3 H3 112(2)
N2 O5 C12 104.81(16)
C13 O6 H6 109(2)
O1 C1 N1 125.4(2)
O1 C1 C3 126.3(2)
N1 C1 C3 108.3(2)
O2 C2 C3 106.16(19)
O2 C2 H2A 110.5
C3 C2 H2A 110.5
O2 C2 H2B 110.5
C3 C2 H2B 110.5
H2A C2 H2B 108.7
O3 C3 C2 107.97(19)
O3 C3 C1 111.08(18)
C2 C3 C1 100.72(19)
O3 C3 C4 111.3(2)
C2 C3 C4 115.0(2)
C1 C3 C4 110.30(19)
C5 C4 C3 114.2(2)
C5 C4 H4A 108.7
C3 C4 H4A 108.7
C5 C4 H4B 108.7
C3 C4 H4B 108.7
H4A C4 H4B 107.6
C10 C5 C6 119.2(3)
C10 C5 C4 120.3(2)
C6 C5 C4 120.6(2)
C5 C6 C7 120.4(3)
C5 C6 H6A 119.8
C7 C6 H6A 119.8
C8 C7 C6 120.4(3)
C8 C7 H7 119.8
C6 C7 H7 119.8
C7 C8 C9 119.6(3)
C7 C8 H8 120.2
C9 C8 H8 120.2
C10 C9 C8 119.7(3)
C10 C9 H9 120.2
C8 C9 H9 120.2
C5 C10 C9 120.8(3)
C5 C10 H10 119.6
C9 C10 H10 119.6
O4 C11 N2 124.6(2)
O4 C11 C13 126.9(2)
N2 C11 C13 108.5(2)
O5 C12 C13 105.69(19)
O5 C12 H12A 110.6
C13 C12 H12A 110.6
O5 C12 H12B 110.6
C13 C12 H12B 110.6
H12A C12 H12B 108.7
O6 C13 C12 108.02(19)
O6 C13 C11 110.79(18)
C12 C13 C11 101.6(2)
O6 C13 C14 110.8(2)
C12 C13 C14 115.0(2)
C11 C13 C14 110.4(2)
C15 C14 C13 114.8(2)
C15 C14 H14A 108.6
C13 C14 H14A 108.6
C15 C14 H14B 108.6
C13 C14 H14B 108.6
H14A C14 H14B 107.5
C16 C15 C20 117.7(3)
C16 C15 C14 121.1(2)
C20 C15 C14 121.2(2)
C17 C16 C15 121.0(3)
C17 C16 H16 119.5
C15 C16 H16 119.5
C18 C17 C16 120.4(3)
C18 C17 H17 119.8
C16 C17 H17 119.8
C19 C18 C17 120.2(3)
C19 C18 H18 119.9
C17 C18 H18 119.9
C18 C19 C20 120.3(3)
C18 C19 H19 119.9
C20 C19 H19 119.9
C19 C20 C15 120.4(3)
C19 C20 H20 119.8
C15 C20 H20 119.8

loop_
_geom_bond_atom_site_label_1
_geom_bond_atom_site_label_2
_geom_bond_distance
N1 C1 1.317(3)
N1 O2 1.404(3)
N1 H1 0.84(3)
N2 C11 1.313(3)
N2 O5 1.420(3)
N2 H2 0.99(3)
O1 C1 1.252(3)
O2 C2 1.454(3)
O3 C3 1.407(3)
O3 H3 0.84(4)
O4 C11 1.251(3)
O5 C12 1.456(3)
O6 C13 1.417(3)
O6 H6 0.90(4)
C1 C3 1.536(3)
C2 C3 1.531(3)
C2 H2A 0.9900
C2 H2B 0.9900
C3 C4 1.547(3)
C4 C5 1.516(4)
C4 H4A 0.9900
C4 H4B 0.9900
C5 C10 1.388(4)
C5 C6 1.389(4)
C6 C7 1.390(4)
C6 H6A 0.9500
C7 C8 1.385(5)
C7 H7 0.9500
C8 C9 1.397(5)
C8 H8 0.9500
C9 C10 1.390(4)
C9 H9 0.9500
C10 H10 0.9500
C11 C13 1.527(3)
C12 C13 1.527(3)
C12 H12A 0.9900
C12 H12B 0.9900
C13 C14 1.543(3)
C14 C15 1.503(4)
C14 H14A 0.9900
C14 H14B 0.9900
C15 C16 1.399(4)
C15 C20 1.403(4)
C16 C17 1.384(5)
C16 H16 0.9500
C17 C18 1.371(6)
C17 H17 0.9500
C18 C19 1.369(6)
C18 H18 0.9500
C19 C20 1.399(4)
C19 H19 0.9500
C20 H20 0.9500

loop_
_geom_hbond_atom_site_label_D
_geom_hbond_atom_site_label_H
_geom_hbond_atom_site_label_A
_geom_hbond_site_symmetry_A
_geom_hbond_distance_DH
_geom_hbond_distance_HA
_geom_hbond_distance_DA
_geom_hbond_angle_DHA
_geom_hbond_publ_flag
N1 H1 O1 3 0.84(3) 1.94(3) 2.786(3) 176(3) yes
O3 H3 O1 3_455 0.84(4) 1.97(4) 2.813(3) 177(3) yes
N2 H2 O4 3_455 0.99(3) 1.80(3) 2.784(3) 170(3) yes
O6 H6 O4 3 0.90(4) 1.92(4) 2.805(3) 166(3) yes

loop_
_geom_torsion_atom_site_label_1
_geom_torsion_atom_site_label_2
_geom_torsion_atom_site_label_3
_geom_torsion_atom_site_label_4
_geom_torsion
C1 N1 O2 C2 18.2(3)
C11 N2 O5 C12 17.9(3)
O2 N1 C1 O1 176.6(2)
O2 N1 C1 C3 -4.2(3)
N1 O2 C2 C3 -24.0(2)
O2 C2 C3 O3 137.52(19)
O2 C2 C3 C1 21.0(2)
O2 C2 C3 C4 -97.5(2)
O1 C1 C3 O3 54.3(3)
N1 C1 C3 O3 -124.9(2)
O1 C1 C3 C2 168.5(2)
N1 C1 C3 C2 -10.7(3)
O1 C1 C3 C4 -69.6(3)
N1 C1 C3 C4 111.2(2)
O3 C3 C4 C5 179.33(18)
C2 C3 C4 C5 56.1(3)
C1 C3 C4 C5 -56.9(3)
C3 C4 C5 C10 86.2(3)
C3 C4 C5 C6 -93.7(3)
C10 C5 C6 C7 -0.1(4)
C4 C5 C6 C7 179.9(2)
C5 C6 C7 C8 -0.5(4)
C6 C7 C8 C9 0.5(5)
C7 C8 C9 C10 0.0(5)
C6 C5 C10 C9 0.6(4)
C4 C5 C10 C9 -179.4(2)
C8 C9 C10 C5 -0.5(4)
O5 N2 C11 O4 176.1(2)
O5 N2 C11 C13 -3.9(3)
N2 O5 C12 C13 -23.6(2)
O5 C12 C13 O6 137.6(2)
O5 C12 C13 C11 21.0(2)
O5 C12 C13 C14 -98.2(2)
O4 C11 C13 O6 54.6(3)
N2 C11 C13 O6 -125.4(2)
O4 C11 C13 C12 169.2(2)
N2 C11 C13 C12 -10.9(3)
O4 C11 C13 C14 -68.4(3)
N2 C11 C13 C14 111.5(2)
O6 C13 C14 C15 178.80(19)
C12 C13 C14 C15 56.0(3)
C11 C13 C14 C15 -58.1(3)
C13 C14 C15 C16 -92.4(3)
C13 C14 C15 C20 86.9(3)
C20 C15 C16 C17 0.5(4)
C14 C15 C16 C17 179.8(3)
C15 C16 C17 C18 -0.9(5)
C16 C17 C18 C19 0.8(5)
C17 C18 C19 C20 -0.2(5)
C18 C19 C20 C15 -0.2(5)
C16 C15 C20 C19 0.0(4)
C14 C15 C20 C19 -179.3(3)
